data_2242182
loop_
_publ_author_name
'Isaiev, Ivan'
'Shishkina, Svitlana'
'Ukrainets, Igor'
'Bevz, Elena'

_publ_section_title
;
 Crystal structure of isopropyl 2-hydroxy-2-phenylacetate: a pharmacopoeia
 reference standard
;
_journal_issue 5
_journal_name_full 'Acta Crystallographica Section E'
_journal_page_first 771
_journal_page_last 773
_journal_paper_doi 10.1107/S2056989017005862
_journal_volume 73
_journal_year 2017
_chemical_formula_iupac 'C11 H14 O3'
_chemical_formula_moiety 'C11 H14 O3'
_chemical_formula_sum 'C11 H14 O3'
_chemical_formula_weight 194.22
_chemical_name_common
;
Hydroxy-phenyl-acetic acid isopropyl ester
;
_chemical_name_systematic
;
Isopropyl 2-hydroxy-2-phenylacetate
;
_space_group_crystal_system monoclinic
_space_group_IT_number 14
_space_group_name_Hall '-P 2ybc'
_space_group_name_H-M_alt 'P 1 21/c 1'
_symmetry_space_group_name_Hall '-P 2ybc'
_symmetry_space_group_name_H-M 'P 1 21/c 1'
_atom_sites_solution_hydrogens difmap
_atom_sites_solution_primary direct
_atom_sites_solution_secondary difmap
_audit_creation_method SHELXL-2014/7
_cell_angle_alpha 90
_cell_angle_beta 91.41(2)
_cell_angle_gamma 90
_cell_formula_units_Z 4
_cell_length_a 11.872(3)
_cell_length_b 15.165(4)
_cell_length_c 5.6079(11)
_cell_measurement_reflns_used 403
_cell_measurement_temperature 100(2)
_cell_measurement_theta_max 21.0680
_cell_measurement_theta_min 4.2780
_cell_volume 1009.3(4)
_computing_cell_refinement
;
CrysAlis CCD (Agilent, 2012)
;
_computing_data_collection
;
CrysAlis CCD (Agilent, 2012)
;
_computing_data_reduction
;
CrysAlis RED (Agilent, 2012)
;
_computing_molecular_graphics
;
ORTEP-3 for Windows (Farrugia, 2012) and Mercury (Macrae <i>et al.</i>,
2008)
;
_computing_publication_material
;
SHELXL2014 (Sheldrick, 2015), PLATON (Spek, 2009) and publCIF
(Westrip, 2010)
;
_computing_structure_refinement
;
SHELXL2014 (Sheldrick, 2015)
;
_computing_structure_solution
;
SHELXS2014 (Sheldrick, 2008)
;
_diffrn_ambient_temperature 100(2)
_diffrn_detector_area_resol_mean 16.1827
_diffrn_measured_fraction_theta_full 0.988
_diffrn_measured_fraction_theta_max 0.988
_diffrn_measurement_device_type 'Agilent Xcalibur Sapphire3'
_diffrn_measurement_method \w-scan
_diffrn_radiation_type MoK\a
_diffrn_radiation_wavelength 0.71073
_diffrn_reflns_av_R_equivalents 0.1013
_diffrn_reflns_limit_h_max 13
_diffrn_reflns_limit_h_min -14
_diffrn_reflns_limit_k_max 18
_diffrn_reflns_limit_k_min -17
_diffrn_reflns_limit_l_max 6
_diffrn_reflns_limit_l_min -5
_diffrn_reflns_number 5292
_diffrn_reflns_theta_full 24.993
_diffrn_reflns_theta_max 24.993
_diffrn_reflns_theta_min 3.188
_exptl_absorpt_coefficient_mu 0.092
_exptl_absorpt_correction_T_max 1.000
_exptl_absorpt_correction_T_min 0.357
_exptl_absorpt_correction_type multi-scan
_exptl_absorpt_process_details
;
(CrysAlis RED; Agilent, 2012)
;
_exptl_crystal_colour colourless
_exptl_crystal_density_diffrn 1.278
_exptl_crystal_description needle
_exptl_crystal_F_000 416
_exptl_crystal_size_max 0.200
_exptl_crystal_size_mid 0.080
_exptl_crystal_size_min 0.060
_refine_diff_density_max 0.302
_refine_diff_density_min -0.262
_refine_ls_extinction_method none
_refine_ls_goodness_of_fit_ref 1.033
_refine_ls_hydrogen_treatment mixed
_refine_ls_matrix_type full
_refine_ls_number_parameters 132
_refine_ls_number_reflns 1761
_refine_ls_number_restraints 0
_refine_ls_restrained_S_all 1.033
_refine_ls_R_factor_all 0.1599
_refine_ls_R_factor_gt 0.0900
_refine_ls_shift/su_max 0.000
_refine_ls_shift/su_mean 0.000
_refine_ls_structure_factor_coef Fsqd
_refine_ls_weighting_details 'w=1/[\s^2^(Fo^2^)+(0.1022P)^2^] where P=(Fo^2^+2Fc^2^)/3'
_refine_ls_weighting_scheme calc
_refine_ls_wR_factor_gt 0.2243
_refine_ls_wR_factor_ref 0.2545
_reflns_number_gt 922
_reflns_number_total 1761
_reflns_threshold_expression 'I > 2\s(I)'
_cod_data_source_file su5365sup1.cif
_cod_data_source_block I
_cod_database_code 2242182
_shelx_space_group_comment
;
The symmetry employed for this shelxl refinement is uniquely defined
by the following loop, which should always be used as a source of
symmetry information in preference to the above space-group names.
They are only intended as comments.
;
_shelx_estimated_absorpt_t_min 0.982
_shelx_estimated_absorpt_t_max 0.994

loop_
_space_group_symop_operation_xyz
'x, y, z'
'-x, y+1/2, -z+1/2'
'-x, -y, -z'
'x, -y-1/2, z-1/2'

loop_
_atom_site_type_symbol
_atom_site_label
_atom_site_fract_x
_atom_site_fract_y
_atom_site_fract_z
_atom_site_U_iso_or_equiv
_atom_site_adp_type
_atom_site_calc_flag
_atom_site_occupancy
O O1 0.8289(3) 0.2748(2) 0.4019(6) 0.0456(10) Uani d 1
H H1O 0.845(4) 0.252(4) 0.534(10) 0.068 Uiso d 1
O O2 0.8740(3) 0.4013(2) 0.0966(6) 0.0476(11) Uani d 1
O O3 0.8375(3) 0.5068(2) 0.3667(6) 0.0455(10) Uani d 1
C C1 0.5984(5) 0.3361(3) 0.3003(9) 0.0443(14) Uani d 1
H H1 0.6314 0.3108 0.1638 0.053 Uiso calc 1
C C2 0.4827(5) 0.3407(3) 0.3113(9) 0.0479(14) Uani d 1
H H2 0.4368 0.3171 0.1856 0.057 Uiso calc 1
C C3 0.4332(5) 0.3801(3) 0.5079(9) 0.0492(15) Uani d 1
H H3 0.3535 0.3852 0.5142 0.059 Uiso calc 1
C C4 0.4998(5) 0.4111(3) 0.6910(9) 0.0467(14) Uani d 1
H H4 0.4658 0.4367 0.8262 0.056 Uiso calc 1
C C5 0.6154(5) 0.4061(3) 0.6831(9) 0.0419(13) Uani d 1
H H5 0.6600 0.4286 0.8122 0.050 Uiso calc 1
C C6 0.6684(4) 0.3679(3) 0.4857(8) 0.0387(13) Uani d 1
C C7 0.7937(4) 0.3603(3) 0.4744(8) 0.0403(13) Uani d 1
H H7 0.8283 0.3743 0.6343 0.048 Uiso calc 1
C C8 0.8399(4) 0.4230(3) 0.2895(9) 0.0416(13) Uani d 1
C C9 0.8869(5) 0.5744(3) 0.2113(9) 0.0452(14) Uani d 1
H H9 0.9599 0.5521 0.1494 0.054 Uiso calc 1
C C10 0.8087(5) 0.5957(4) 0.0050(9) 0.0565(16) Uani d 1
H H10A 0.7346 0.6120 0.0649 0.085 Uiso calc 1
H H10B 0.8009 0.5440 -0.0989 0.085 Uiso calc 1
H H10C 0.8394 0.6451 -0.0856 0.085 Uiso calc 1
C C11 0.9094(5) 0.6527(3) 0.3724(9) 0.0528(15) Uani d 1
H H11A 0.9489 0.6329 0.5183 0.079 Uiso calc 1
H H11B 0.8378 0.6802 0.4136 0.079 Uiso calc 1
H H11C 0.9562 0.6956 0.2897 0.079 Uiso calc 1

loop_
_atom_site_aniso_label
_atom_site_aniso_U_11
_atom_site_aniso_U_22
_atom_site_aniso_U_33
_atom_site_aniso_U_12
_atom_site_aniso_U_13
_atom_site_aniso_U_23
O1 0.074(3) 0.030(2) 0.0327(19) 0.0060(18) 0.0021(18) 0.0017(15)
O2 0.074(3) 0.040(2) 0.0298(19) -0.0036(18) 0.0078(18) -0.0039(15)
O3 0.068(3) 0.035(2) 0.0337(19) -0.0031(18) 0.0107(17) -0.0007(15)
C1 0.062(4) 0.039(3) 0.031(3) 0.000(3) -0.003(2) 0.003(2)
C2 0.064(4) 0.042(3) 0.038(3) -0.001(3) -0.003(3) 0.005(2)
C3 0.055(4) 0.046(3) 0.047(3) -0.001(3) -0.001(3) 0.009(3)
C4 0.063(4) 0.036(3) 0.041(3) 0.004(3) 0.010(3) 0.001(2)
C5 0.065(4) 0.027(3) 0.033(3) -0.004(3) 0.001(2) 0.003(2)
C6 0.055(4) 0.033(3) 0.029(3) -0.004(2) 0.003(2) 0.003(2)
C7 0.060(4) 0.031(3) 0.030(3) -0.001(3) 0.003(2) -0.004(2)
C8 0.055(4) 0.034(3) 0.036(3) -0.002(3) -0.003(2) -0.002(2)
C9 0.061(4) 0.038(3) 0.037(3) -0.006(3) 0.012(2) 0.001(2)
C10 0.081(4) 0.051(4) 0.038(3) -0.015(3) 0.001(3) 0.010(3)
C11 0.074(4) 0.039(3) 0.045(3) -0.008(3) 0.002(3) -0.001(2)

loop_
_atom_type_symbol
_atom_type_description
_atom_type_scat_dispersion_real
_atom_type_scat_dispersion_imag
_atom_type_scat_source
C C 0.0033 0.0016 'International Tables Vol C Tables 4.2.6.8 and 6.1.1.4'
H H 0.0000 0.0000 'International Tables Vol C Tables 4.2.6.8 and 6.1.1.4'
O O 0.0106 0.0060 'International Tables Vol C Tables 4.2.6.8 and 6.1.1.4'

loop_
_geom_angle_atom_site_label_1
_geom_angle_atom_site_label_2
_geom_angle_atom_site_label_3
_geom_angle
C8 O3 C9 117.1(4)
C2 C1 C6 121.6(5)
C1 C2 C3 119.8(5)
C4 C3 C2 119.6(6)
C3 C4 C5 121.1(5)
C4 C5 C6 120.8(5)
C1 C6 C5 117.0(5)
C1 C6 C7 121.0(5)
C5 C6 C7 121.9(5)
O1 C7 C6 112.4(4)
O1 C7 C8 105.2(4)
C6 C7 C8 110.9(4)
O2 C8 O3 123.8(5)
O2 C8 C7 125.0(4)
O3 C8 C7 111.2(4)
O3 C9 C10 111.0(4)
O3 C9 C11 105.0(4)
C10 C9 C11 112.9(5)

loop_
_geom_bond_atom_site_label_1
_geom_bond_atom_site_label_2
_geom_bond_distance
O1 C7 1.424(6)
O2 C8 1.211(5)
O3 C8 1.343(6)
O3 C9 1.476(6)
C1 C2 1.378(7)
C1 C6 1.401(7)
C2 C3 1.397(7)
C3 C4 1.364(8)
C4 C5 1.376(8)
C5 C6 1.412(7)
C6 C7 1.495(7)
C7 C8 1.519(7)
C9 C10 1.501(8)
C9 C11 1.512(7)

loop_
_geom_hbond_atom_site_label_D
_geom_hbond_atom_site_label_H
_geom_hbond_atom_site_label_A
_geom_hbond_site_symmetry_A
_geom_hbond_distance_DH
_geom_hbond_distance_HA
_geom_hbond_distance_DA
_geom_hbond_angle_DHA
O1 H1O O1 4_566 0.83(6) 2.12(5) 2.903(2) 158(5)
O1 H1O O2 4_566 0.83(6) 2.38(6) 2.930(5) 124(5)
C9 H9 O2 3_765 1.00 2.53 3.379(7) 142

loop_
_geom_torsion_atom_site_label_1
_geom_torsion_atom_site_label_2
_geom_torsion_atom_site_label_3
_geom_torsion_atom_site_label_4
_geom_torsion
C6 C1 C2 C3 1.9(8)
C1 C2 C3 C4 -2.1(8)
C2 C3 C4 C5 1.4(8)
C3 C4 C5 C6 -0.5(7)
C2 C1 C6 C5 -0.9(7)
C2 C1 C6 C7 178.4(5)
C4 C5 C6 C1 0.2(7)
C4 C5 C6 C7 -179.1(4)
C1 C6 C7 O1 -46.2(6)
C5 C6 C7 O1 133.0(5)
C1 C6 C7 C8 71.2(6)
C5 C6 C7 C8 -109.5(5)
C9 O3 C8 O2 -4.3(8)
C9 O3 C8 C7 176.1(4)
O1 C7 C8 O2 15.9(7)
C6 C7 C8 O2 -105.9(6)
O1 C7 C8 O3 -164.5(4)
C6 C7 C8 O3 73.7(5)
C8 O3 C9 C10 76.8(6)
C8 O3 C9 C11 -160.9(5)

_cod_database_fobs_code 2242182
